data_7212924
loop_
_publ_author_name
'Mallick, Arijit'
'Saha, Subhadeep'
'Pachfule, Pradip'
'Roy, Sudip'
'Banerjee, Rahul'

_publ_section_title
;
 Selective CO2 and H2 adsorption in a chiral magnesium-based metal organic
 framework (Mg-MOF) with open metal sites
;
_journal_issue 41
_journal_name_full 'Journal of Materials Chemistry'
_journal_page_first 9073
_journal_paper_doi 10.1039/c0jm01125h
_journal_volume 20
_journal_year 2010
_chemical_formula_sum 'C14 H18 Mg2 N2 O14'
_chemical_formula_weight 486.92
_chemical_name_common Mg-MOF-2
_chemical_name_systematic
;
?
;
_space_group_IT_number 61
_symmetry_cell_setting orthorhombic
_symmetry_space_group_name_Hall '-P 2ac 2ab'
_symmetry_space_group_name_H-M 'P b c a'
_atom_sites_solution_hydrogens geom
_atom_sites_solution_primary direct
_atom_sites_solution_secondary difmap
_audit_creation_method SHELXL-97
_cell_angle_alpha 90.00
_cell_angle_beta 90.00
_cell_angle_gamma 90.00
_cell_formula_units_Z 4
_cell_length_a 7.9273(18)
_cell_length_b 12.057(3)
_cell_length_c 20.301(4)
_cell_measurement_reflns_used 5750
_cell_measurement_temperature 298(2)
_cell_measurement_theta_max 27.98
_cell_measurement_theta_min 2.57
_cell_volume 1940.4(8)
_computing_cell_refinement 'Bruker SMART'
_computing_data_collection 'Bruker SMART'
_computing_data_reduction 'Bruker SMART'
_computing_molecular_graphics 'Bruker SHELXTL'
_computing_publication_material 'Bruker SHELXTL'
_computing_structure_refinement 'Bruker SHELXTL'
_computing_structure_solution 'Bruker SHELXTL'
_diffrn_ambient_temperature 298(2)
_diffrn_measured_fraction_theta_full 0.963
_diffrn_measured_fraction_theta_max 0.963
_diffrn_measurement_device_type 'CCD area detector'
_diffrn_measurement_method 'phi and omega scans'
_diffrn_radiation_monochromator graphite
_diffrn_radiation_source 'fine-focus sealed tube'
_diffrn_radiation_type MoK\a
_diffrn_radiation_wavelength 0.71073
_diffrn_reflns_av_R_equivalents 0.1045
_diffrn_reflns_av_sigmaI/netI 0.0429
_diffrn_reflns_limit_h_max 10
_diffrn_reflns_limit_h_min -10
_diffrn_reflns_limit_k_max 15
_diffrn_reflns_limit_k_min -16
_diffrn_reflns_limit_l_max 26
_diffrn_reflns_limit_l_min -25
_diffrn_reflns_number 20532
_diffrn_reflns_theta_full 28.36
_diffrn_reflns_theta_max 28.36
_diffrn_reflns_theta_min 2.01
_exptl_absorpt_coefficient_mu 0.205
_exptl_absorpt_correction_T_max 0.974
_exptl_absorpt_correction_T_min 0.961
_exptl_absorpt_correction_type multi-scan
_exptl_absorpt_process_details 'Blessing, Acta Cryst. (1995) A51 33-58'
_exptl_crystal_colour colorless
_exptl_crystal_density_diffrn 1.667
_exptl_crystal_density_method 'not measured'
_exptl_crystal_description Prismic
_exptl_crystal_F_000 1008
_exptl_crystal_size_max 0.20
_exptl_crystal_size_mid 0.16
_exptl_crystal_size_min 0.12
_refine_diff_density_max 0.544
_refine_diff_density_min -0.342
_refine_diff_density_rms 0.085
_refine_ls_extinction_method none
_refine_ls_goodness_of_fit_ref 0.816
_refine_ls_hydrogen_treatment constr
_refine_ls_matrix_type full
_refine_ls_number_parameters 145
_refine_ls_number_reflns 2340
_refine_ls_number_restraints 0
_refine_ls_restrained_S_all 0.816
_refine_ls_R_factor_all 0.0483
_refine_ls_R_factor_gt 0.0461
_refine_ls_shift/su_max 0.000
_refine_ls_shift/su_mean 0.000
_refine_ls_structure_factor_coef Fsqd
_refine_ls_weighting_details 'calc w=1/[\s^2^(Fo^2^)+(0.1003P)^2^+2.0753P] where P=(Fo^2^+2Fc^2^)/3'
_refine_ls_weighting_scheme calc
_refine_ls_wR_factor_gt 0.1299
_refine_ls_wR_factor_ref 0.1324
_reflns_number_gt 2199
_reflns_number_total 2340
_reflns_threshold_expression >2sigma(I)
_cod_data_source_file c0jm01125h.txt
_cod_data_source_block Mg-MOF-2
_cod_depositor_comments
;
The following automatic conversions were performed:

'_symmetry_cell_setting' value 'Orthorhombic' changed to
'orthorhombic' according to
/home/saulius/struct/CIF-dictionaries/cif_core.dic dictionary named
'cif_core.dic' version 2.4.2 from 2011-04-26.

Automatic conversion script
Id: cif_fix_values 1891 2012-01-12 08:04:46Z andrius 
;
_cod_original_sg_symbol_H-M Pbca
_cod_database_code 7212924

loop_
_symmetry_equiv_pos_as_xyz
'x, y, z'
'-x+1/2, -y, z+1/2'
'x+1/2, -y+1/2, -z'
'-x, y+1/2, -z+1/2'
'-x, -y, -z'
'x-1/2, y, -z-1/2'
'-x-1/2, y-1/2, z'
'x, -y-1/2, z-1/2'

loop_
_atom_site_label
_atom_site_type_symbol
_atom_site_fract_x
_atom_site_fract_y
_atom_site_fract_z
_atom_site_U_iso_or_equiv
_atom_site_adp_type
_atom_site_occupancy
_atom_site_symmetry_multiplicity
_atom_site_calc_flag
_atom_site_refinement_flags
Mg1 Mg 0.08038(7) 0.39821(4) 0.04314(2) 0.01843(18) Uani 1 1 d .
O1 O 0.10289(17) 0.47955(11) 0.39672(6) 0.0302(3) Uani 1 1 d .
O2 O -0.0105(4) 0.63394(16) 0.35841(7) 0.0769(8) Uani 1 1 d .
O3 O -0.0983(3) 0.69222(14) 0.12082(7) 0.0642(6) Uani 1 1 d .
O4 O -0.00860(15) 0.56164(9) 0.05149(5) 0.0225(3) Uani 1 1 d .
O5 O 0.1559(2) 0.23883(11) 0.04665(7) 0.0409(4) Uani 1 1 d .
H5A H 0.1159 0.1914 0.0771 0.061 Uiso 1 1 d .
H5B H 0.2211 0.2050 0.0213 0.061 Uiso 1 1 d .
O6 O -0.15907(15) 0.33644(9) 0.06627(6) 0.0256(3) Uani 1 1 d .
H6A H -0.2410 0.3781 0.0803 0.038 Uiso 1 1 d .
H6B H -0.1703 0.2795 0.0858 0.038 Uiso 1 1 d .
O7 O 0.32142(16) 0.44067(13) 0.01935(6) 0.0348(3) Uani 1 1 d .
H7A H 0.4106 0.4399 0.0460 0.052 Uiso 1 1 d .
H7B H 0.3548 0.4520 -0.0198 0.052 Uiso 1 1 d .
N1 N 0.11328(18) 0.43867(11) 0.14904(6) 0.0215(3) Uani 1 1 d .
C6 C 0.0453(2) 0.53726(13) 0.16496(7) 0.0213(3) Uani 1 1 d .
C7 C 0.0307(2) 0.57402(13) 0.22941(7) 0.0249(3) Uani 1 1 d .
H7 H -0.0145 0.6435 0.2385 0.030 Uiso 1 1 calc R
C8 C 0.0845(2) 0.50540(13) 0.28013(7) 0.0229(3) Uani 1 1 d .
C9 C 0.1542(2) 0.40369(13) 0.26438(8) 0.0265(4) Uani 1 1 d .
H9 H 0.1914 0.3560 0.2973 0.032 Uiso 1 1 calc R
C10 C 0.1678(2) 0.37394(14) 0.19830(8) 0.0262(4) Uani 1 1 d .
H10 H 0.2170 0.3061 0.1879 0.031 Uiso 1 1 calc R
C11 C 0.0575(3) 0.54348(15) 0.35075(8) 0.0307(4) Uani 1 1 d .
C12 C -0.0259(3) 0.60581(14) 0.10884(8) 0.0284(4) Uani 1 1 d .

loop_
_atom_site_aniso_label
_atom_site_aniso_U_11
_atom_site_aniso_U_22
_atom_site_aniso_U_33
_atom_site_aniso_U_23
_atom_site_aniso_U_13
_atom_site_aniso_U_12
Mg1 0.0262(3) 0.0164(3) 0.0127(3) 0.00055(17) 0.00087(18) -0.00005(18)
O1 0.0433(7) 0.0339(7) 0.0134(5) 0.0002(5) -0.0031(5) 0.0045(5)
O2 0.160(2) 0.0531(10) 0.0178(7) -0.0011(7) 0.0095(10) 0.0594(13)
O3 0.1313(17) 0.0382(8) 0.0229(7) -0.0077(6) -0.0176(8) 0.0462(10)
O4 0.0367(6) 0.0184(5) 0.0124(5) 0.0003(4) -0.0014(4) 0.0007(4)
O5 0.0589(9) 0.0226(6) 0.0412(8) 0.0074(5) 0.0274(7) 0.0117(6)
O6 0.0319(6) 0.0202(5) 0.0248(6) 0.0025(4) 0.0043(5) -0.0042(4)
O7 0.0278(6) 0.0560(9) 0.0207(6) 0.0094(6) -0.0002(5) -0.0087(6)
N1 0.0304(7) 0.0192(6) 0.0149(6) -0.0005(5) 0.0004(5) 0.0016(5)
C6 0.0311(8) 0.0186(7) 0.0141(7) -0.0004(5) -0.0013(5) 0.0020(6)
C7 0.0386(9) 0.0216(7) 0.0145(7) -0.0026(5) -0.0010(6) 0.0064(6)
C8 0.0317(8) 0.0243(7) 0.0128(7) -0.0016(6) -0.0004(6) 0.0012(6)
C9 0.0382(9) 0.0244(8) 0.0168(7) 0.0014(5) -0.0036(6) 0.0048(6)
C10 0.0392(9) 0.0214(7) 0.0179(7) -0.0015(6) -0.0019(6) 0.0079(6)
C11 0.0504(10) 0.0289(8) 0.0128(7) -0.0024(6) 0.0002(7) 0.0077(8)
C12 0.0484(10) 0.0222(8) 0.0148(7) -0.0005(6) -0.0044(7) 0.0070(7)

loop_
_atom_type_symbol
_atom_type_description
_atom_type_scat_dispersion_real
_atom_type_scat_dispersion_imag
_atom_type_scat_source
C C 0.0033 0.0016 'International Tables Vol C Tables 4.2.6.8 and 6.1.1.4'
H H 0.0000 0.0000 'International Tables Vol C Tables 4.2.6.8 and 6.1.1.4'
Mg Mg 0.0486 0.0363 'International Tables Vol C Tables 4.2.6.8 and 6.1.1.4'
N N 0.0061 0.0033 'International Tables Vol C Tables 4.2.6.8 and 6.1.1.4'
O O 0.0106 0.0060 'International Tables Vol C Tables 4.2.6.8 and 6.1.1.4'

loop_
_geom_angle_atom_site_label_1
_geom_angle_atom_site_label_2
_geom_angle_atom_site_label_3
_geom_angle
_geom_angle_site_symmetry_1
_geom_angle_site_symmetry_3
O5 Mg1 O7 88.24(7) . .
O5 Mg1 O4 109.83(6) . 5_565
O7 Mg1 O4 88.79(5) . 5_565
O5 Mg1 O6 85.54(6) . .
O7 Mg1 O6 173.71(6) . .
O4 Mg1 O6 92.43(5) 5_565 .
O5 Mg1 O4 172.93(5) . .
O7 Mg1 O4 95.65(6) . .
O4 Mg1 O4 76.24(5) 5_565 .
O6 Mg1 O4 90.64(5) . .
O5 Mg1 N1 98.07(6) . .
O7 Mg1 N1 93.68(6) . .
O4 Mg1 N1 152.06(5) 5_565 .
O6 Mg1 N1 88.14(5) . .
O4 Mg1 N1 75.82(5) . .
O5 Mg1 Mg1 148.22(5) . 5_565
O7 Mg1 Mg1 92.86(5) . 5_565
O4 Mg1 Mg1 38.53(3) 5_565 5_565
O6 Mg1 Mg1 91.94(4) . 5_565
O4 Mg1 Mg1 37.70(3) . 5_565
N1 Mg1 Mg1 113.52(4) . 5_565
C12 O4 Mg1 135.75(11) . 5_565
C12 O4 Mg1 119.79(10) . .
Mg1 O4 Mg1 103.76(5) 5_565 .
Mg1 O5 H5A 121.7 . .
Mg1 O5 H5B 128.9 . .
H5A O5 H5B 109.3 . .
Mg1 O6 H6A 123.1 . .
Mg1 O6 H6B 121.3 . .
H6A O6 H6B 104.5 . .
Mg1 O7 H7A 126.8 . .
Mg1 O7 H7B 123.7 . .
H7A O7 H7B 108.9 . .
C10 N1 C6 117.70(13) . .
C10 N1 Mg1 129.24(11) . .
C6 N1 Mg1 112.33(10) . .
N1 C6 C7 122.88(14) . .
N1 C6 C12 116.77(13) . .
C7 C6 C12 120.26(14) . .
C6 C7 C8 118.94(14) . .
C6 C7 H7 120.5 . .
C8 C7 H7 120.5 . .
C9 C8 C7 118.69(14) . .
C9 C8 C11 122.83(15) . .
C7 C8 C11 118.43(14) . .
C8 C9 C10 118.83(15) . .
C8 C9 H9 120.6 . .
C10 C9 H9 120.6 . .
N1 C10 C9 122.94(15) . .
N1 C10 H10 118.5 . .
C9 C10 H10 118.5 . .
O2 C11 O1 125.04(16) . .
O2 C11 C8 116.75(15) . .
O1 C11 C8 118.20(15) . .
O3 C12 O4 125.89(16) . .
O3 C12 C6 119.54(16) . .
O4 C12 C6 114.49(14) . .

loop_
_geom_bond_atom_site_label_1
_geom_bond_atom_site_label_2
_geom_bond_distance
_geom_bond_site_symmetry_2
Mg1 O5 2.0141(15) .
Mg1 O7 2.0363(14) .
Mg1 O4 2.0612(12) 5_565
Mg1 O6 2.0924(13) .
Mg1 O4 2.0998(13) .
Mg1 N1 2.2199(14) .
Mg1 Mg1 3.2737(11) 5_565
O1 C11 1.263(2) .
O2 C11 1.227(3) .
O3 C12 1.214(2) .
O4 C12 1.288(2) .
O4 Mg1 2.0612(12) 5_565
O5 H5A 0.8999 .
O5 H5B 0.8355 .
O6 H6A 0.8690 .
O6 H6B 0.7978 .
O7 H7A 0.8903 .
O7 H7B 0.8488 .
N1 C10 1.340(2) .
N1 C6 1.345(2) .
C6 C7 1.386(2) .
C6 C12 1.516(2) .
C7 C8 1.388(2) .
C7 H7 0.9300 .
C8 C9 1.382(2) .
C8 C11 1.520(2) .
C9 C10 1.393(2) .
C9 H9 0.9300 .
C10 H10 0.9300 .

loop_
_geom_torsion_atom_site_label_1
_geom_torsion_atom_site_label_2
_geom_torsion_atom_site_label_3
_geom_torsion_atom_site_label_4
_geom_torsion
_geom_torsion_site_symmetry_1
_geom_torsion_site_symmetry_4
O5 Mg1 O4 C12 22.3(6) . .
O7 Mg1 O4 C12 -100.76(14) . .
O4 Mg1 O4 C12 171.88(16) 5_565 .
O6 Mg1 O4 C12 79.53(14) . .
N1 Mg1 O4 C12 -8.38(14) . .
Mg1 Mg1 O4 C12 171.88(16) 5_565 .
O5 Mg1 O4 Mg1 -149.6(5) . 5_565
O7 Mg1 O4 Mg1 87.36(6) . 5_565
O4 Mg1 O4 Mg1 0.0 5_565 5_565
O6 Mg1 O4 Mg1 -92.34(6) . 5_565
N1 Mg1 O4 Mg1 179.74(7) . 5_565
O5 Mg1 N1 C10 0.22(16) . .
O7 Mg1 N1 C10 -88.52(16) . .
O4 Mg1 N1 C10 177.11(14) 5_565 .
O6 Mg1 N1 C10 85.45(16) . .
O4 Mg1 N1 C10 176.58(16) . .
Mg1 Mg1 N1 C10 176.75(14) 5_565 .
O5 Mg1 N1 C6 -169.59(12) . .
O7 Mg1 N1 C6 101.67(12) . .
O4 Mg1 N1 C6 7.30(19) 5_565 .
O6 Mg1 N1 C6 -84.36(11) . .
O4 Mg1 N1 C6 6.77(11) . .
Mg1 Mg1 N1 C6 6.94(12) 5_565 .
C10 N1 C6 C7 0.4(2) . .
Mg1 N1 C6 C7 171.49(14) . .
C10 N1 C6 C12 -176.15(16) . .
Mg1 N1 C6 C12 -5.05(18) . .
N1 C6 C7 C8 -1.7(3) . .
C12 C6 C7 C8 174.78(16) . .
C6 C7 C8 C9 1.4(3) . .
C6 C7 C8 C11 -176.11(16) . .
C7 C8 C9 C10 0.0(3) . .
C11 C8 C9 C10 177.40(17) . .
C6 N1 C10 C9 1.1(3) . .
Mg1 N1 C10 C9 -168.23(13) . .
C8 C9 C10 N1 -1.3(3) . .
C9 C8 C11 O2 -177.7(2) . .
C7 C8 C11 O2 -0.3(3) . .
C9 C8 C11 O1 0.9(3) . .
C7 C8 C11 O1 178.26(17) . .
Mg1 O4 C12 O3 0.1(3) 5_565 .
Mg1 O4 C12 O3 -168.5(2) . .
Mg1 O4 C12 C6 176.86(11) 5_565 .
Mg1 O4 C12 C6 8.2(2) . .
N1 C6 C12 O3 175.4(2) . .
C7 C6 C12 O3 -1.3(3) . .
N1 C6 C12 O4 -1.6(2) . .
C7 C6 C12 O4 -178.22(16) . .
